data_7109180
loop_
_publ_author_name
'Chun-Ju Chuang'
'Ming-Liang Yen'
'Chien-Chen Lai'
'Yi-Hung Liu'
'Shie-Ming Penga'
'Sheng-Hsien Chiu'

_publ_section_title
;
 Observation of face-to-face host-guest associated states prior to
 threading of dialkylammonium ions into the DB24C8-like openings of a
 molecular cage
;
_journal_name_full Chem.Commun.
_journal_page_first 4199
_journal_paper_doi 10.1039/c2cc34669a
_journal_volume 49
_journal_year 2013
_chemical_formula_sum 'C84 H111 F12 N3 O18 P2'
_chemical_formula_weight 1740.70
_chemical_name_systematic
;
?
;
_space_group_IT_number 14
_symmetry_cell_setting monoclinic
_symmetry_space_group_name_Hall '-P 2ybc'
_symmetry_space_group_name_H-M 'P 1 21/c 1'
_atom_sites_solution_hydrogens geom
_atom_sites_solution_primary direct
_atom_sites_solution_secondary difmap
_audit_creation_method SHELXL-97
_cell_angle_alpha 90.00
_cell_angle_beta 115.059(2)
_cell_angle_gamma 90.00
_cell_formula_units_Z 4
_cell_length_a 27.0161(3)
_cell_length_b 15.12550(10)
_cell_length_c 24.3838(3)
_cell_measurement_reflns_used 21649
_cell_measurement_temperature 150(2)
_cell_measurement_theta_max 76.9595
_cell_measurement_theta_min 3.2105
_cell_volume 9026.1(2)
_computing_cell_refinement
;
CrysAlisPro, Oxford Diffraction Ltd.,
Version 1.171.34.44 (release 25-10-2010 CrysAlis171 .NET)
(compiled Oct 25 2010,18:11:34)
Empirical absorption correction using spherical harmonics,
implemented in SCALE3 ABSPACK scaling algorithm.
;
_computing_data_collection
;
CrysAlisPro, Oxford Diffraction Ltd.,
Version 1.171.34.44 (release 25-10-2010 CrysAlis171 .NET)
(compiled Oct 25 2010,18:11:34)
Empirical absorption correction using spherical harmonics,
implemented in SCALE3 ABSPACK scaling algorithm.
;
_computing_data_reduction
;
CrysAlisPro, Oxford Diffraction Ltd.,
Version 1.171.34.44 (release 25-10-2010 CrysAlis171 .NET)
(compiled Oct 25 2010,18:11:34)
Empirical absorption correction using spherical harmonics,
implemented in SCALE3 ABSPACK scaling algorithm.
;
_computing_molecular_graphics SHELXTL
_computing_publication_material SHELXTL
_computing_structure_refinement 'SHELXL-97 (Sheldrick, 1997)'
_computing_structure_solution 'SHELXS-97 (Sheldrick, 1990)'
_diffrn_ambient_temperature 150(2)
_diffrn_measured_fraction_theta_full 0.999
_diffrn_measured_fraction_theta_max 0.999
_diffrn_measurement_device_type 'Oxford Diffraction Gemini A'
_diffrn_measurement_method CCD
_diffrn_radiation_monochromator graphite
_diffrn_radiation_source 'fine-focus sealed tube'
_diffrn_radiation_type CuK\a
_diffrn_radiation_wavelength 1.54178
_diffrn_reflns_av_R_equivalents 0.0431
_diffrn_reflns_av_sigmaI/netI 0.0457
_diffrn_reflns_limit_h_max 28
_diffrn_reflns_limit_h_min -32
_diffrn_reflns_limit_k_max 18
_diffrn_reflns_limit_k_min -17
_diffrn_reflns_limit_l_max 29
_diffrn_reflns_limit_l_min -29
_diffrn_reflns_number 49844
_diffrn_reflns_theta_full 67.99
_diffrn_reflns_theta_max 67.99
_diffrn_reflns_theta_min 3.43
_exptl_absorpt_coefficient_mu 1.212
_exptl_absorpt_correction_T_max 1.00000
_exptl_absorpt_correction_T_min 0.81488
_exptl_absorpt_correction_type multi-scan
_exptl_absorpt_process_details
;
CrysAlisPro, Oxford Diffraction Ltd.,
Version 1.171.34.44 (release 25-10-2010 CrysAlis171 .NET)
(compiled Oct 25 2010,18:11:34)
Empirical absorption correction using spherical harmonics,
implemented in SCALE3 ABSPACK scaling algorithm.
;
_exptl_crystal_density_diffrn 1.281
_exptl_crystal_density_method 'not measured'
_exptl_crystal_F_000 3672
_exptl_crystal_size_max 0.25
_exptl_crystal_size_mid 0.20
_exptl_crystal_size_min 0.15
_refine_diff_density_max 2.461
_refine_diff_density_min -0.892
_refine_diff_density_rms 0.145
_refine_ls_extinction_method none
_refine_ls_goodness_of_fit_ref 1.124
_refine_ls_hydrogen_treatment mixed
_refine_ls_matrix_type full
_refine_ls_number_parameters 1176
_refine_ls_number_reflns 16439
_refine_ls_number_restraints 297
_refine_ls_restrained_S_all 1.182
_refine_ls_R_factor_all 0.1745
_refine_ls_R_factor_gt 0.1497
_refine_ls_shift/su_max 0.047
_refine_ls_shift/su_mean 0.002
_refine_ls_structure_factor_coef Fsqd
_refine_ls_weighting_details 'calc w=1/[\s^2^(Fo^2^)+(0.1000P)^2^+48.0000P] where P=(Fo^2^+2Fc^2^)/3'
_refine_ls_weighting_scheme calc
_refine_ls_wR_factor_gt 0.3483
_refine_ls_wR_factor_ref 0.3669
_reflns_number_gt 12992
_reflns_number_total 16439
_reflns_threshold_expression >2sigma(I)
_cod_data_source_file c2cc34669a.txt
_cod_data_source_block ic14788
_cod_original_cell_volume 9026.11(16)
_cod_original_sg_symbol_H-M P2(1)/c
_cod_database_code 7109180

loop_
_symmetry_equiv_pos_as_xyz
'x, y, z'
'-x, y+1/2, -z+1/2'
'-x, -y, -z'
'x, -y-1/2, z-1/2'

loop_
_atom_site_label
_atom_site_type_symbol
_atom_site_fract_x
_atom_site_fract_y
_atom_site_fract_z
_atom_site_U_iso_or_equiv
_atom_site_adp_type
_atom_site_occupancy
_atom_site_symmetry_multiplicity
_atom_site_calc_flag
_atom_site_refinement_flags
_atom_site_disorder_assembly
_atom_site_disorder_group
O1 O 0.11114(16) 0.3083(3) 0.37069(18) 0.0414(9) Uani 1 1 d . . .
O2 O 0.1332(3) 0.1597(5) 0.4526(4) 0.097(2) Uani 1 1 d . . .
O3 O 0.1277(3) -0.0022(4) 0.3997(4) 0.112(2) Uani 1 1 d U . .
O4 O 0.1628(2) -0.1032(4) 0.3279(2) 0.0771(19) Uani 1 1 d . . .
O5 O 0.04352(16) 0.2832(3) 0.26209(18) 0.0390(9) Uani 1 1 d . . .
O6 O 0.00271(19) 0.1139(3) 0.2214(2) 0.0519(11) Uani 1 1 d . . .
O7 O 0.01289(18) -0.0259(3) 0.1410(2) 0.0515(11) Uani 1 1 d . . .
O8 O 0.10343(18) -0.1319(3) 0.2149(2) 0.0534(11) Uani 1 1 d . . .
O9 O 0.35903(18) 0.4397(3) 0.2387(3) 0.0615(13) Uani 1 1 d . . .
O10 O 0.4712(2) 0.3961(4) 0.2938(4) 0.099(3) Uani 1 1 d . . .
O11 O 0.49726(18) 0.2146(4) 0.3052(3) 0.0668(15) Uani 1 1 d . . .
O12 O 0.4310(2) 0.0627(4) 0.2456(3) 0.0694(15) Uani 1 1 d . . .
O13 O 0.28486(18) 0.4218(3) 0.1242(2) 0.0502(11) Uani 1 1 d . . .
O14 O 0.2849(2) 0.3127(4) 0.0262(2) 0.0691(15) Uani 1 1 d . . .
O15 O 0.3492(4) 0.1530(5) 0.0366(3) 0.115(3) Uani 1 1 d . . .
O16 O 0.3679(2) 0.0382(3) 0.1315(3) 0.0675(14) Uani 1 1 d . . .
O17 O 0.3728(2) 0.1864(4) 0.3549(3) 0.0787(18) Uani 1 1 d . . .
N1 N 0.1194(3) 0.0751(4) 0.2541(3) 0.0689(19) Uani 1 1 d . . .
H1A H 0.0833 0.0923 0.2377 0.083 Uiso 1 1 calc R . .
H1B H 0.1209 0.0189 0.2693 0.083 Uiso 1 1 calc R . .
N2 N 0.3439(2) 0.2343(4) 0.1421(2) 0.0480(13) Uani 1 1 d . . .
H2A H 0.3249 0.2731 0.1112 0.058 Uiso 1 1 calc R A 1
H2B H 0.3488 0.1829 0.1247 0.058 Uiso 1 1 calc R A 1
C1 C 0.1206(2) 0.3583(4) 0.3296(3) 0.0362(12) Uani 1 1 d . . .
C2 C 0.0826(2) 0.3453(3) 0.2691(3) 0.0336(11) Uani 1 1 d . . .
C3 C 0.0866(2) 0.3927(4) 0.2228(3) 0.0359(12) Uani 1 1 d . . .
H3A H 0.0603 0.3843 0.1823 0.043 Uiso 1 1 calc R . .
C4 C 0.1289(2) 0.4527(4) 0.2351(3) 0.0373(12) Uani 1 1 d . . .
C5 C 0.1381(2) 0.5094(4) 0.1890(3) 0.0438(14) Uani 1 1 d . . .
C6 C 0.1963(2) 0.4904(4) 0.1979(3) 0.0419(13) Uani 1 1 d . . .
C7 C 0.2120(3) 0.4644(4) 0.1527(3) 0.0439(14) Uani 1 1 d . . .
H7A H 0.1851 0.4574 0.1123 0.053 Uiso 1 1 calc R . .
C8 C 0.2663(3) 0.4488(4) 0.1663(3) 0.0447(14) Uani 1 1 d . . .
C9 C 0.3053(3) 0.4593(4) 0.2259(3) 0.0473(15) Uani 1 1 d . . .
C10 C 0.2900(2) 0.4857(4) 0.2716(3) 0.0455(14) Uani 1 1 d . . .
H10A H 0.3169 0.4928 0.3119 0.055 Uiso 1 1 calc R . .
C11 C 0.2353(2) 0.5014(4) 0.2574(3) 0.0435(14) Uani 1 1 d . . .
C12 C 0.2123(3) 0.5314(4) 0.3018(3) 0.0460(14) Uani 1 1 d . . .
C13 C 0.1676(2) 0.4648(4) 0.2950(3) 0.0388(13) Uani 1 1 d . . .
C14 C 0.1628(2) 0.4186(4) 0.3421(3) 0.0387(12) Uani 1 1 d . . .
H14A H 0.1885 0.4283 0.3827 0.046 Uiso 1 1 calc R . .
C15 C 0.1385(3) 0.6069(4) 0.2102(3) 0.0529(17) Uani 1 1 d . . .
H15A H 0.1464 0.6471 0.1828 0.063 Uiso 1 1 calc R . .
H15B H 0.1020 0.6221 0.2077 0.063 Uiso 1 1 calc R . .
C16 C 0.1812(3) 0.6201(4) 0.2747(4) 0.0541(17) Uani 1 1 d . . .
H16A H 0.1632 0.6415 0.3002 0.065 Uiso 1 1 calc R . .
H16B H 0.2078 0.6656 0.2753 0.065 Uiso 1 1 calc R . .
C17 C 0.0954(3) 0.4966(5) 0.1241(3) 0.0527(16) Uani 1 1 d . . .
H17A H 0.0961 0.4350 0.1119 0.079 Uiso 1 1 calc R . .
H17B H 0.1037 0.5358 0.0971 0.079 Uiso 1 1 calc R . .
H17C H 0.0591 0.5106 0.1216 0.079 Uiso 1 1 calc R . .
C18 C 0.2551(3) 0.5441(5) 0.3662(3) 0.0572(18) Uani 1 1 d . . .
H18A H 0.2737 0.4879 0.3819 0.086 Uiso 1 1 calc R . .
H18B H 0.2373 0.5644 0.3916 0.086 Uiso 1 1 calc R . .
H18C H 0.2818 0.5883 0.3667 0.086 Uiso 1 1 calc R . .
C19 C 0.1518(3) 0.3080(6) 0.4319(3) 0.0570(18) Uani 1 1 d . . .
H19A H 0.1574 0.3687 0.4487 0.068 Uiso 1 1 calc R . .
H19B H 0.1869 0.2859 0.4337 0.068 Uiso 1 1 calc R . .
C20 C 0.1319(4) 0.2492(7) 0.4671(4) 0.080(3) Uani 1 1 d . . .
H20A H 0.1548 0.2579 0.5108 0.096 Uiso 1 1 calc R . .
H20B H 0.0939 0.2657 0.4588 0.096 Uiso 1 1 calc R . .
C21 C 0.0854(4) 0.1232(8) 0.4199(5) 0.095(3) Uani 1 1 d . . .
H21A H 0.0723 0.1429 0.3773 0.113 Uiso 1 1 calc R . .
H21B H 0.0586 0.1429 0.4351 0.113 Uiso 1 1 calc R . .
C22 C 0.0888(5) 0.0297(7) 0.4222(6) 0.110(3) Uani 1 1 d U . .
H22A H 0.0523 0.0043 0.3975 0.132 Uiso 1 1 calc R . .
H22B H 0.1004 0.0098 0.4645 0.132 Uiso 1 1 calc R . .
C23 C 0.1429(5) -0.0877(6) 0.4117(6) 0.095(3) Uani 1 1 d U . .
H23A H 0.1103 -0.1258 0.3919 0.114 Uiso 1 1 calc R . .
H23B H 0.1575 -0.0976 0.4559 0.114 Uiso 1 1 calc R . .
C24 C 0.1842(4) -0.1137(6) 0.3910(4) 0.080(3) Uani 1 1 d . . .
H24A H 0.2172 -0.0766 0.4108 0.096 Uiso 1 1 calc R . .
H24B H 0.1947 -0.1762 0.4018 0.096 Uiso 1 1 calc R . .
C25 C 0.0035(2) 0.2685(4) 0.2017(3) 0.0446(14) Uani 1 1 d . . .
H25A H 0.0214 0.2551 0.1747 0.054 Uiso 1 1 calc R . .
H25B H -0.0196 0.3217 0.1862 0.054 Uiso 1 1 calc R . .
C26 C -0.0306(3) 0.1914(5) 0.2042(3) 0.0521(16) Uani 1 1 d . . .
H26A H -0.0457 0.2034 0.2340 0.063 Uiso 1 1 calc R . .
H26B H -0.0614 0.1825 0.1641 0.063 Uiso 1 1 calc R . .
C27 C -0.0292(3) 0.0343(5) 0.2022(3) 0.0575(18) Uani 1 1 d . . .
H27A H -0.0653 0.0433 0.2026 0.069 Uiso 1 1 calc R . .
H27B H -0.0104 -0.0145 0.2304 0.069 Uiso 1 1 calc R . .
C28 C -0.0365(3) 0.0105(5) 0.1392(3) 0.0532(16) Uani 1 1 d . . .
H28A H -0.0665 -0.0331 0.1214 0.064 Uiso 1 1 calc R . .
H28B H -0.0466 0.0640 0.1133 0.064 Uiso 1 1 calc R . .
C29 C 0.0122(3) -0.1195(4) 0.1414(3) 0.0505(16) Uani 1 1 d . . .
H29A H -0.0148 -0.1419 0.1019 0.061 Uiso 1 1 calc R . .
H29B H 0.0018 -0.1411 0.1734 0.061 Uiso 1 1 calc R . .
C30 C 0.0684(3) -0.1522(5) 0.1531(3) 0.0508(15) Uani 1 1 d . . .
H30A H 0.0677 -0.2168 0.1462 0.061 Uiso 1 1 calc R . .
H30B H 0.0816 -0.1226 0.1256 0.061 Uiso 1 1 calc R . .
C31 C 0.1903(3) -0.1347(4) 0.2951(3) 0.0500(15) Uani 1 1 d . . .
C32 C 0.2463(3) -0.1473(4) 0.3189(3) 0.0496(16) Uani 1 1 d . . .
H32A H 0.2680 -0.1399 0.3611 0.060 Uiso 1 1 calc R . .
C33 C 0.2702(3) -0.1708(4) 0.2810(3) 0.0479(15) Uani 1 1 d . . .
C34 C 0.3316(3) -0.1804(4) 0.2995(3) 0.0545(17) Uani 1 1 d . . .
C35 C 0.3442(3) -0.1195(4) 0.2573(3) 0.0513(16) Uani 1 1 d . . .
C36 C 0.3838(3) -0.0544(4) 0.2755(4) 0.0554(17) Uani 1 1 d . . .
H36A H 0.4058 -0.0450 0.3174 0.066 Uiso 1 1 calc R . .
C37 C 0.3914(3) -0.0029(5) 0.2330(4) 0.0554(18) Uani 1 1 d . . .
C38 C 0.3586(3) -0.0160(4) 0.1720(4) 0.0557(18) Uani 1 1 d . . .
C39 C 0.3183(3) -0.0816(4) 0.1527(3) 0.0505(15) Uani 1 1 d . . .
H39A H 0.2961 -0.0908 0.1108 0.061 Uiso 1 1 calc R . .
C40 C 0.3117(3) -0.1327(4) 0.1963(3) 0.0495(15) Uani 1 1 d . . .
C41 C 0.2695(3) -0.2073(4) 0.1823(3) 0.0530(16) Uani 1 1 d . . .
C42 C 0.2379(3) -0.1841(4) 0.2191(3) 0.0455(14) Uani 1 1 d . . .
C43 C 0.1816(3) -0.1746(4) 0.1955(3) 0.0450(14) Uani 1 1 d . . .
H43A H 0.1596 -0.1858 0.1539 0.054 Uiso 1 1 calc R . .
C44 C 0.1580(3) -0.1485(4) 0.2332(3) 0.0442(14) Uani 1 1 d . . .
C45 C 0.3395(3) -0.2766(5) 0.2798(4) 0.0624(19) Uani 1 1 d . . .
H45A H 0.3783 -0.2855 0.2880 0.075 Uiso 1 1 calc R . .
H45B H 0.3300 -0.3203 0.3040 0.075 Uiso 1 1 calc R . .
C46 C 0.3036(4) -0.2916(4) 0.2126(4) 0.064(2) Uani 1 1 d . . .
H46A H 0.2785 -0.3417 0.2078 0.076 Uiso 1 1 calc R . .
H46B H 0.3269 -0.3075 0.1919 0.076 Uiso 1 1 calc R . .
C47 C 0.3669(3) -0.1676(5) 0.3665(4) 0.066(2) Uani 1 1 d . . .
H47A H 0.3616 -0.1077 0.3783 0.099 Uiso 1 1 calc R . .
H47B H 0.4054 -0.1761 0.3748 0.099 Uiso 1 1 calc R . .
H47C H 0.3564 -0.2109 0.3896 0.099 Uiso 1 1 calc R . .
C48 C 0.2338(3) -0.2220(5) 0.1157(3) 0.0622(19) Uani 1 1 d . . .
H48A H 0.2131 -0.1681 0.0982 0.093 Uiso 1 1 calc R . .
H48B H 0.2084 -0.2707 0.1111 0.093 Uiso 1 1 calc R . .
H48C H 0.2567 -0.2369 0.0949 0.093 Uiso 1 1 calc R . .
C49 C 0.3995(4) 0.4977(6) 0.2725(7) 0.117(5) Uani 1 1 d . . .
H49A H 0.3965 0.5496 0.2465 0.141 Uiso 1 1 calc R . .
H49B H 0.3909 0.5187 0.3059 0.141 Uiso 1 1 calc R . .
C50 C 0.4523(4) 0.4730(5) 0.2972(6) 0.104(4) Uani 1 1 d . . .
H50A H 0.4711 0.5151 0.2814 0.125 Uiso 1 1 calc R . .
H50B H 0.4659 0.4858 0.3410 0.125 Uiso 1 1 calc R . .
C51 C 0.5200(3) 0.3659(6) 0.3153(7) 0.121(5) Uani 1 1 d . . .
H51A H 0.5369 0.3852 0.3582 0.145 Uiso 1 1 calc R . .
H51B H 0.5386 0.3998 0.2948 0.145 Uiso 1 1 calc R . .
C52 C 0.5365(3) 0.2804(6) 0.3160(6) 0.093(3) Uani 1 1 d . . .
H52A H 0.5670 0.2689 0.3561 0.112 Uiso 1 1 calc R . .
H52B H 0.5513 0.2745 0.2853 0.112 Uiso 1 1 calc R . .
C53 C 0.5149(3) 0.1298(6) 0.3108(6) 0.110(5) Uani 1 1 d . . .
H53A H 0.5473 0.1227 0.3500 0.132 Uiso 1 1 calc R . .
H53B H 0.5262 0.1162 0.2780 0.132 Uiso 1 1 calc R . .
C54 C 0.4714(3) 0.0661(6) 0.3080(5) 0.089(3) Uani 1 1 d . . .
H54A H 0.4874 0.0067 0.3215 0.107 Uiso 1 1 calc R . .
H54B H 0.4543 0.0862 0.3346 0.107 Uiso 1 1 calc R . .
C55 C 0.2462(3) 0.4303(6) 0.0609(3) 0.0631(19) Uani 1 1 d . . .
H55A H 0.2338 0.4924 0.0519 0.076 Uiso 1 1 calc R . .
H55B H 0.2138 0.3926 0.0526 0.076 Uiso 1 1 calc R . .
C56 C 0.2739(4) 0.4021(6) 0.0217(4) 0.072(2) Uani 1 1 d . . .
H56A H 0.2502 0.4170 -0.0210 0.086 Uiso 1 1 calc R . .
H56B H 0.3086 0.4352 0.0339 0.086 Uiso 1 1 calc R . .
C57 C 0.3033(4) 0.2793(7) -0.0180(3) 0.082(3) Uani 1 1 d . . .
H57A H 0.3393 0.3050 -0.0108 0.098 Uiso 1 1 calc R . .
H57B H 0.2768 0.2948 -0.0595 0.098 Uiso 1 1 calc R . .
C58 C 0.3077(4) 0.1795(7) -0.0099(6) 0.096(4) Uani 1 1 d . . .
H58A H 0.2743 0.1575 -0.0072 0.115 Uiso 1 1 calc R . .
H58B H 0.3089 0.1528 -0.0464 0.115 Uiso 1 1 calc R . .
C59 C 0.3658(8) 0.0679(7) 0.0358(7) 0.143(6) Uani 1 1 d . . .
H59A H 0.4062 0.0654 0.0543 0.172 Uiso 1 1 calc R . .
H59B H 0.3523 0.0473 -0.0066 0.172 Uiso 1 1 calc R . .
C60 C 0.3452(6) 0.0101(7) 0.0689(5) 0.112(5) Uani 1 1 d . . .
H60A H 0.3048 0.0131 0.0513 0.135 Uiso 1 1 calc R . .
H60B H 0.3559 -0.0518 0.0663 0.135 Uiso 1 1 calc R . .
C61 C 0.3938(4) 0.2710(6) 0.3521(5) 0.078(2) Uani 1 1 d . . .
H61A H 0.4328 0.2660 0.3615 0.118 Uiso 1 1 calc R . .
H61B H 0.3892 0.3101 0.3816 0.118 Uiso 1 1 calc R . .
H61C H 0.3741 0.2954 0.3113 0.118 Uiso 1 1 calc R . .
C62 C 0.3187(3) 0.1798(5) 0.3419(4) 0.0577(18) Uani 1 1 d . . .
C63 C 0.3009(3) 0.0957(5) 0.3485(5) 0.074(3) Uani 1 1 d . . .
H63A H 0.3259 0.0477 0.3608 0.089 Uiso 1 1 calc R . .
C64 C 0.2474(3) 0.0822(5) 0.3373(4) 0.064(2) Uani 1 1 d . . .
H64A H 0.2361 0.0250 0.3432 0.077 Uiso 1 1 calc R . .
C65 C 0.2093(3) 0.1497(4) 0.3175(3) 0.0483(15) Uani 1 1 d . . .
C66 C 0.2275(3) 0.2324(4) 0.3106(3) 0.0471(15) Uani 1 1 d . . .
H66A H 0.2023 0.2801 0.2973 0.057 Uiso 1 1 calc R . .
C67 C 0.2815(3) 0.2475(4) 0.3227(3) 0.0516(16) Uani 1 1 d . . .
H67A H 0.2930 0.3050 0.3176 0.062 Uiso 1 1 calc R . .
C68 C 0.1504(3) 0.1350(5) 0.3057(3) 0.0537(17) Uani 1 1 d . . .
H68A H 0.1493 0.1103 0.3428 0.064 Uiso 1 1 calc R . .
H68B H 0.1316 0.1930 0.2978 0.064 Uiso 1 1 calc R . .
C69 C 0.1374(4) 0.0702(7) 0.2042(5) 0.085(3) Uani 1 1 d . . .
H69A H 0.1774 0.0614 0.2210 0.102 Uiso 1 1 calc R . .
H69B H 0.1192 0.0202 0.1769 0.102 Uiso 1 1 calc R . .
C70 C 0.1227(4) 0.1506(7) 0.1724(4) 0.090(3) Uani 1 1 d . . .
H70A H 0.1318 0.2011 0.2009 0.108 Uiso 1 1 calc R . .
H70B H 0.0831 0.1520 0.1458 0.108 Uiso 1 1 calc R . .
C71 C 0.1597(4) 0.1550(10) 0.1310(5) 0.118(5) Uani 1 1 d . . .
H71A H 0.1579 0.0970 0.1115 0.142 Uiso 1 1 calc R . .
H71B H 0.1435 0.1998 0.0986 0.142 Uiso 1 1 calc R . .
C72 C 0.2185(4) 0.1782(9) 0.1696(4) 0.096(4) Uani 1 1 d . B .
H72A H 0.2346 0.1326 0.2014 0.115 Uiso 1 1 calc R . .
H72B H 0.2199 0.2353 0.1900 0.115 Uiso 1 1 calc R . .
C73 C 0.2538(3) 0.1854(7) 0.1336(4) 0.076(3) Uani 1 1 d . . .
H73A H 0.2553 0.1274 0.1156 0.091 Uiso 1 1 calc R B .
H73B H 0.2373 0.2289 0.1004 0.091 Uiso 1 1 calc R . .
C74 C 0.3101(3) 0.2142(5) 0.1756(3) 0.0513(16) Uani 1 1 d . B .
H74A H 0.3079 0.2675 0.1979 0.062 Uiso 1 1 calc R . .
H74B H 0.3280 0.1668 0.2055 0.062 Uiso 1 1 calc R . .
C75 C 0.3988(3) 0.2731(5) 0.1802(3) 0.0541(17) Uani 0.656(14) 1 d P B 1
O18 O 0.5015(4) 0.3020(7) 0.0237(5) 0.081(3) Uani 0.656(14) 1 d P B 1
C76 C 0.4282(6) 0.2875(8) 0.1421(6) 0.053(5) Uani 0.656(14) 1 d PG B 1
C77 C 0.4575(6) 0.2168(7) 0.1344(6) 0.069(4) Uani 0.656(14) 1 d PG B 1
H77A H 0.4605 0.1632 0.1559 0.082 Uiso 0.656(14) 1 calc PR B 1
C78 C 0.4826(4) 0.2245(8) 0.0952(6) 0.077(4) Uani 0.656(14) 1 d PG B 1
H78A H 0.5026 0.1763 0.0899 0.092 Uiso 0.656(14) 1 calc PR B 1
C79 C 0.4782(4) 0.3029(10) 0.0637(5) 0.060(5) Uani 0.656(14) 1 d PG B 1
C80 C 0.4489(4) 0.3736(8) 0.0714(5) 0.066(5) Uani 0.656(14) 1 d PG B 1
H80A H 0.4460 0.4271 0.0499 0.079 Uiso 0.656(14) 1 calc PR B 1
C81 C 0.4239(5) 0.3658(6) 0.1107(5) 0.058(4) Uani 0.656(14) 1 d PG B 1
H81A H 0.4038 0.4141 0.1159 0.069 Uiso 0.656(14) 1 calc PR B 1
C82 C 0.5014(5) 0.3700(11) -0.0098(6) 0.114(4) Uani 0.656(14) 1 d P B 1
H82A H 0.5215 0.3548 -0.0338 0.171 Uiso 0.656(14) 1 calc PR B 1
H82B H 0.5191 0.4205 0.0164 0.171 Uiso 0.656(14) 1 calc PR B 1
H82C H 0.4637 0.3855 -0.0369 0.171 Uiso 0.656(14) 1 calc PR B 1
C75' C 0.3988(3) 0.2731(5) 0.1802(3) 0.0541(17) Uani 0.344(14) 1 d P B 2
O18' O 0.4827(8) 0.4080(14) 0.0194(10) 0.090(7) Uani 0.344(14) 1 d P B 2
C76' C 0.4268(11) 0.3074(13) 0.1405(11) 0.048(9) Uani 0.344(14) 1 d PG B 2
C77' C 0.4155(10) 0.3941(12) 0.1201(11) 0.061(7) Uani 0.344(14) 1 d PG B 2
H77B H 0.3942 0.4306 0.1336 0.073 Uiso 0.344(14) 1 calc PR B 2
C78' C 0.4351(7) 0.4274(11) 0.0800(9) 0.066(7) Uani 0.344(14) 1 d PG B 2
H78B H 0.4273 0.4867 0.0661 0.079 Uiso 0.344(14) 1 calc PR B 2
C79' C 0.4662(9) 0.3740(15) 0.0603(10) 0.058(8) Uani 0.344(14) 1 d PG B 2
C80' C 0.4776(8) 0.2872(14) 0.0806(10) 0.061(10) Uani 0.344(14) 1 d PG B 2
H80B H 0.4988 0.2507 0.0671 0.073 Uiso 0.344(14) 1 calc PR B 2
C81' C 0.4579(8) 0.2540(11) 0.1207(10) 0.050(6) Uani 0.344(14) 1 d PG B 2
H81B H 0.4657 0.1947 0.1346 0.060 Uiso 0.344(14) 1 calc PR B 2
C82' C 0.5014(5) 0.3700(11) -0.0098(6) 0.114(4) Uani 0.344(14) 1 d P B 2
H82D H 0.5087 0.4121 -0.0361 0.171 Uiso 0.344(14) 1 calc PR B 2
H82E H 0.4755 0.3251 -0.0346 0.171 Uiso 0.344(14) 1 calc PR B 2
H82F H 0.5356 0.3414 0.0172 0.171 Uiso 0.344(14) 1 calc PR B 2
P1 P 0.33026(13) 0.6733(3) 0.02323(15) 0.1021(10) Uani 1 1 d D . .
F1 F 0.2710(3) 0.6571(6) 0.0189(4) 0.141(3) Uani 1 1 d D . .
F2 F 0.3883(3) 0.6892(7) 0.0286(4) 0.170(4) Uani 1 1 d D . .
F3 F 0.3227(4) 0.5952(5) -0.0206(4) 0.140(3) Uani 1 1 d D . .
F4 F 0.3534(4) 0.6087(8) 0.0789(4) 0.178(4) Uani 1 1 d D . .
F5 F 0.3369(4) 0.7539(7) 0.0652(5) 0.181(4) Uani 1 1 d D . .
F6 F 0.3057(4) 0.7366(6) -0.0321(4) 0.149(3) Uani 1 1 d D . .
P2 P 0.03171(14) 0.77146(19) 0.48386(11) 0.0627(8) Uani 0.713(4) 1 d PDU C 1
F7 F 0.0759(4) 0.7048(8) 0.5299(4) 0.137(3) Uani 0.713(4) 1 d PDU C 1
F8 F -0.0027(6) 0.8298(8) 0.4364(5) 0.183(4) Uani 0.713(4) 1 d PDU C 1
F9 F 0.0212(5) 0.8237(9) 0.5311(5) 0.158(4) Uani 0.713(4) 1 d PDU C 1
F10 F 0.0861(5) 0.8227(9) 0.5098(6) 0.175(4) Uani 0.713(4) 1 d PDU C 1
F11 F 0.0334(5) 0.7090(8) 0.4390(4) 0.178(4) Uani 0.713(4) 1 d PDU C 1
F12 F -0.0061(5) 0.7167(9) 0.5026(6) 0.180(4) Uani 0.713(4) 1 d PDU C 1
P2' P 0.4343(4) 0.9384(6) 0.9644(4) 0.080(2) Uani 0.287(4) 1 d PDU C 2
F7' F 0.3882(8) 0.9358(16) 0.9872(10) 0.138(6) Uani 0.287(4) 1 d PDU C 2
F8' F 0.4777(8) 0.9459(15) 0.9416(9) 0.121(5) Uani 0.287(4) 1 d PDU . 2
F9' F 0.4558(9) 0.8642(11) 1.0090(8) 0.110(5) Uani 0.287(4) 1 d PDU C 2
F10' F 0.4642(9) 1.0055(13) 1.0171(8) 0.120(5) Uani 0.287(4) 1 d PDU . 2
F11' F 0.4031(8) 1.0073(12) 0.9216(8) 0.109(5) Uani 0.287(4) 1 d PDU C 2
F12' F 0.4021(9) 0.8761(14) 0.9157(9) 0.134(6) Uani 0.287(4) 1 d PDU C 2
N5 N 0.1983(9) 0.9881(9) 1.0004(7) 0.234(11) Uani 1 1 d . . .
C83 C 0.1867(5) 0.9184(9) 0.9821(5) 0.098(3) Uani 1 1 d . . .
C84 C 0.1714(7) 0.8360(9) 0.9615(6) 0.130(5) Uani 1 1 d . . .
H84A H 0.1465 0.8382 0.9183 0.196 Uiso 1 1 calc R . .
H84B H 0.1529 0.8084 0.9840 0.196 Uiso 1 1 calc R . .
H84C H 0.2038 0.8012 0.9670 0.196 Uiso 1 1 calc R . .

loop_
_atom_site_aniso_label
_atom_site_aniso_U_11
_atom_site_aniso_U_22
_atom_site_aniso_U_33
_atom_site_aniso_U_23
_atom_site_aniso_U_13
_atom_site_aniso_U_12
O1 0.041(2) 0.047(2) 0.036(2) 0.0030(17) 0.0156(17) 0.0028(18)
O2 0.063(4) 0.097(5) 0.146(6) 0.070(5) 0.058(4) 0.036(4)
O3 0.153(5) 0.069(4) 0.188(6) 0.029(4) 0.144(5) 0.026(4)
O4 0.080(4) 0.094(4) 0.040(2) -0.013(3) 0.008(2) 0.050(3)
O5 0.038(2) 0.041(2) 0.038(2) -0.0003(17) 0.0161(17) -0.0048(17)
O6 0.051(3) 0.043(2) 0.059(3) -0.001(2) 0.020(2) -0.013(2)
O7 0.043(2) 0.051(3) 0.061(3) -0.002(2) 0.023(2) -0.008(2)
O8 0.044(2) 0.071(3) 0.041(2) -0.002(2) 0.0134(19) 0.003(2)
O9 0.038(2) 0.056(3) 0.083(4) -0.014(3) 0.018(2) 0.006(2)
O10 0.034(3) 0.081(4) 0.177(7) -0.065(4) 0.038(4) -0.011(3)
O11 0.031(2) 0.061(3) 0.104(4) 0.004(3) 0.024(3) 0.000(2)
O12 0.051(3) 0.060(3) 0.103(4) -0.019(3) 0.038(3) -0.006(2)
O13 0.045(2) 0.052(3) 0.056(3) 0.009(2) 0.025(2) 0.007(2)
O14 0.065(3) 0.096(4) 0.054(3) 0.014(3) 0.032(3) 0.022(3)
O15 0.188(9) 0.088(5) 0.074(4) 0.009(4) 0.062(5) 0.030(5)
O16 0.085(4) 0.055(3) 0.082(4) -0.017(3) 0.055(3) -0.016(3)
O17 0.060(3) 0.055(3) 0.133(5) 0.001(3) 0.053(4) -0.008(3)
N1 0.068(4) 0.057(4) 0.107(5) -0.010(4) 0.062(4) -0.016(3)
N2 0.041(3) 0.068(4) 0.038(3) -0.003(2) 0.020(2) 0.001(3)
C1 0.037(3) 0.030(3) 0.042(3) 0.000(2) 0.018(2) 0.008(2)
C2 0.030(3) 0.029(3) 0.043(3) -0.003(2) 0.017(2) 0.003(2)
C3 0.031(3) 0.032(3) 0.043(3) 0.002(2) 0.014(2) 0.004(2)
C4 0.036(3) 0.029(3) 0.050(3) 0.002(2) 0.021(3) 0.004(2)
C5 0.037(3) 0.033(3) 0.061(4) 0.011(3) 0.021(3) 0.003(2)
C6 0.040(3) 0.030(3) 0.058(4) 0.009(3) 0.022(3) 0.000(2)
C7 0.043(3) 0.038(3) 0.051(3) 0.008(3) 0.021(3) -0.001(3)
C8 0.044(3) 0.033(3) 0.059(4) 0.009(3) 0.023(3) 0.001(2)
C9 0.038(3) 0.032(3) 0.075(4) 0.006(3) 0.027(3) 0.005(2)
C10 0.038(3) 0.034(3) 0.060(4) 0.001(3) 0.015(3) 0.001(2)
C11 0.040(3) 0.027(3) 0.065(4) 0.000(3) 0.023(3) 0.000(2)
C12 0.041(3) 0.033(3) 0.064(4) -0.004(3) 0.023(3) -0.001(2)
C13 0.035(3) 0.028(3) 0.052(3) -0.004(2) 0.018(3) 0.005(2)
C14 0.033(3) 0.036(3) 0.042(3) -0.007(2) 0.011(2) 0.004(2)
C15 0.046(4) 0.036(3) 0.081(5) 0.012(3) 0.031(3) 0.007(3)
C16 0.051(4) 0.032(3) 0.085(5) -0.003(3) 0.034(4) -0.001(3)
C17 0.041(3) 0.055(4) 0.062(4) 0.019(3) 0.021(3) 0.003(3)
C18 0.051(4) 0.051(4) 0.071(5) -0.017(3) 0.028(4) -0.014(3)
C19 0.048(4) 0.077(5) 0.042(3) 0.005(3) 0.014(3) 0.012(3)
C20 0.065(5) 0.126(9) 0.046(4) 0.033(5) 0.021(4) 0.020(5)
C21 0.082(7) 0.106(8) 0.117(8) -0.023(7) 0.063(7) 0.008(6)
C22 0.135(6) 0.078(5) 0.190(7) 0.027(5) 0.139(6) 0.015(5)
C23 0.127(6) 0.052(4) 0.165(7) 0.011(4) 0.121(6) 0.010(4)
C24 0.102(7) 0.074(6) 0.080(6) 0.018(5) 0.054(6) 0.021(5)
C25 0.038(3) 0.044(3) 0.045(3) 0.003(3) 0.011(3) -0.004(3)
C26 0.040(3) 0.056(4) 0.054(4) 0.004(3) 0.013(3) -0.010(3)
C27 0.062(4) 0.051(4) 0.068(4) -0.008(3) 0.036(4) -0.022(3)
C28 0.040(3) 0.058(4) 0.057(4) -0.009(3) 0.016(3) -0.013(3)
C29 0.043(3) 0.052(4) 0.049(4) 0.004(3) 0.013(3) -0.014(3)
C30 0.051(4) 0.051(4) 0.042(3) -0.005(3) 0.011(3) -0.008(3)
C31 0.061(4) 0.039(3) 0.044(3) -0.001(3) 0.017(3) 0.013(3)
C32 0.056(4) 0.038(3) 0.043(3) -0.002(3) 0.009(3) 0.017(3)
C33 0.050(4) 0.028(3) 0.054(4) 0.002(3) 0.012(3) 0.009(3)
C34 0.055(4) 0.038(3) 0.063(4) 0.003(3) 0.017(3) 0.016(3)
C35 0.041(3) 0.040(3) 0.065(4) -0.001(3) 0.015(3) 0.014(3)
C36 0.047(4) 0.044(4) 0.067(4) -0.004(3) 0.016(3) 0.013(3)
C37 0.037(3) 0.046(4) 0.081(5) -0.016(3) 0.023(3) 0.005(3)
C38 0.057(4) 0.042(3) 0.087(5) -0.002(3) 0.049(4) 0.006(3)
C39 0.049(4) 0.043(3) 0.063(4) -0.007(3) 0.027(3) 0.005(3)
C40 0.055(4) 0.031(3) 0.071(4) 0.000(3) 0.035(3) 0.008(3)
C41 0.062(4) 0.033(3) 0.067(4) -0.006(3) 0.030(4) 0.000(3)
C42 0.056(4) 0.028(3) 0.054(4) -0.002(3) 0.025(3) 0.003(3)
C43 0.052(4) 0.035(3) 0.044(3) -0.001(3) 0.016(3) -0.003(3)
C44 0.047(3) 0.035(3) 0.046(3) 0.000(3) 0.015(3) 0.004(3)
C45 0.065(5) 0.038(4) 0.086(5) 0.007(3) 0.034(4) 0.019(3)
C46 0.082(5) 0.033(3) 0.087(5) -0.001(3) 0.045(5) 0.011(3)
C47 0.056(4) 0.066(5) 0.063(5) 0.007(4) 0.011(4) 0.024(4)
C48 0.070(5) 0.059(4) 0.065(5) -0.014(4) 0.036(4) -0.014(4)
C49 0.054(5) 0.055(5) 0.251(16) -0.059(7) 0.072(7) -0.017(4)
C50 0.057(5) 0.042(4) 0.159(11) -0.002(5) -0.007(6) -0.015(4)
C51 0.031(4) 0.069(6) 0.231(15) 0.049(8) 0.023(6) -0.009(4)
C52 0.033(4) 0.085(6) 0.157(10) -0.040(6) 0.036(5) -0.010(4)
C53 0.031(4) 0.076(6) 0.189(12) -0.037(7) 0.014(5) 0.010(4)
C54 0.051(4) 0.051(5) 0.124(8) -0.003(5) -0.003(5) 0.008(4)
C55 0.058(4) 0.068(5) 0.058(4) 0.011(4) 0.020(4) 0.013(4)
C56 0.080(6) 0.093(6) 0.054(4) 0.007(4) 0.040(4) -0.007(5)
C57 0.088(6) 0.129(8) 0.032(3) -0.008(4) 0.028(4) -0.041(6)
C58 0.053(5) 0.074(6) 0.125(9) -0.014(6) 0.002(5) 0.016(4)
C59 0.28(2) 0.072(7) 0.136(11) -0.029(7) 0.150(14) -0.020(10)
C60 0.208(14) 0.069(6) 0.122(9) -0.041(6) 0.130(10) -0.048(7)
C61 0.079(6) 0.068(5) 0.105(7) -0.004(5) 0.054(5) -0.020(4)
C62 0.061(4) 0.046(4) 0.084(5) -0.003(3) 0.048(4) -0.004(3)
C63 0.059(4) 0.037(4) 0.135(8) 0.009(4) 0.049(5) 0.009(3)
C64 0.057(4) 0.036(3) 0.106(6) 0.014(4) 0.041(4) 0.002(3)
C65 0.056(4) 0.045(3) 0.058(4) 0.006(3) 0.039(3) 0.008(3)
C66 0.067(4) 0.035(3) 0.054(4) 0.005(3) 0.039(3) 0.012(3)
C67 0.076(5) 0.035(3) 0.063(4) 0.000(3) 0.047(4) -0.003(3)
C68 0.053(4) 0.056(4) 0.064(4) 0.013(3) 0.037(3) 0.015(3)
C69 0.068(6) 0.096(7) 0.087(6) -0.011(6) 0.030(5) -0.018(5)
C70 0.060(5) 0.110(8) 0.069(5) -0.008(5) -0.001(4) 0.031(5)
C71 0.077(6) 0.201(14) 0.067(6) 0.039(7) 0.022(5) -0.037(8)
C72 0.070(6) 0.156(11) 0.065(5) 0.026(6) 0.033(5) -0.019(6)
C73 0.060(5) 0.113(7) 0.054(4) 0.008(5) 0.024(4) -0.021(5)
C74 0.051(4) 0.070(4) 0.039(3) 0.009(3) 0.024(3) 0.007(3)
C75 0.042(3) 0.069(4) 0.048(4) -0.012(3) 0.016(3) -0.004(3)
O18 0.057(5) 0.097(7) 0.100(7) 0.011(6) 0.044(5) -0.008(5)
C76 0.033(9) 0.050(7) 0.065(11) -0.013(6) 0.010(8) -0.006(6)
C77 0.058(8) 0.060(9) 0.104(12) 0.009(8) 0.050(8) 0.012(7)
C78 0.061(8) 0.067(9) 0.125(12) 0.008(9) 0.060(9) 0.009(7)
C79 0.033(7) 0.074(12) 0.076(10) 0.002(8) 0.026(6) -0.009(6)
C80 0.055(9) 0.065(10) 0.067(9) 0.007(7) 0.015(7) -0.012(8)
C81 0.047(7) 0.060(9) 0.058(8) -0.018(7) 0.013(6) 0.002(6)
C82 0.080(7) 0.161(13) 0.104(9) 0.030(9) 0.044(7) -0.011(8)
C75' 0.042(3) 0.069(4) 0.048(4) -0.012(3) 0.016(3) -0.004(3)
O18' 0.091(14) 0.096(15) 0.117(16) -0.002(12) 0.077(13) -0.015(11)
C76' 0.027(15) 0.056(15) 0.07(2) -0.008(13) 0.025(14) 0.003(11)
C77' 0.072(17) 0.055(15) 0.075(16) -0.023(13) 0.050(14) -0.013(13)
C78' 0.066(14) 0.039(12) 0.11(2) -0.013(12) 0.049(14) -0.011(11)
C79' 0.047(14) 0.065(19) 0.071(16) -0.005(12) 0.034(12) -0.017(13)
C80' 0.044(14) 0.07(3) 0.08(2) -0.019(17) 0.044(14) -0.005(14)
C81' 0.037(10) 0.058(16) 0.059(13) -0.005(12) 0.024(10) 0.004(11)
C82' 0.080(7) 0.161(13) 0.104(9) 0.030(9) 0.044(7) -0.011(8)
P1 0.0856(18) 0.140(3) 0.0901(19) -0.0092(19) 0.0465(16) 0.0067(18)
F1 0.101(5) 0.198(9) 0.132(6) -0.032(6) 0.058(5) -0.014(5)
F2 0.131(7) 0.239(11) 0.177(8) -0.003(8) 0.100(7) 0.011(7)
F3 0.184(8) 0.130(6) 0.130(6) -0.003(5) 0.091(6) 0.020(6)
F4 0.156(8) 0.240(11) 0.110(6) 0.046(7) 0.031(6) 0.015(8)
F5 0.147(7) 0.216(10) 0.212(10) -0.117(8) 0.108(7) -0.050(7)
F6 0.166(8) 0.133(7) 0.144(7) 0.031(5) 0.063(6) 0.015(6)
P2 0.100(2) 0.0561(15) 0.0358(12) -0.0011(10) 0.0323(13) -0.0164(14)
F7 0.154(7) 0.182(7) 0.074(5) 0.031(5) 0.046(5) 0.028(6)
F8 0.230(8) 0.166(7) 0.112(6) 0.002(6) 0.032(6) 0.108(7)
F9 0.158(7) 0.207(8) 0.119(6) -0.049(6) 0.068(6) 0.020(7)
F10 0.174(8) 0.179(8) 0.146(7) -0.019(7) 0.043(7) 0.034(7)
F11 0.230(8) 0.166(7) 0.074(5) -0.029(5) 0.001(6) 0.118(6)
F12 0.180(8) 0.176(8) 0.163(7) 0.014(7) 0.054(7) 0.020(7)
P2' 0.107(6) 0.086(5) 0.074(4) -0.003(4) 0.063(4) 0.006(4)
F7' 0.152(10) 0.132(10) 0.119(9) 0.001(9) 0.045(9) -0.009(9)
F8' 0.137(8) 0.116(8) 0.104(7) 0.002(7) 0.044(7) -0.002(7)
F9' 0.147(10) 0.096(9) 0.088(8) 0.020(8) 0.050(8) 0.003(8)
F10' 0.133(8) 0.119(8) 0.104(7) -0.003(7) 0.046(7) 0.001(7)
F11' 0.128(10) 0.133(10) 0.082(8) 0.017(8) 0.059(7) -0.004(9)
F12' 0.138(10) 0.143(10) 0.114(9) 0.005(9) 0.046(9) 0.000(9)
N5 0.32(2) 0.097(9) 0.148(12) 0.041(9) -0.039(13) -0.026(12)
C83 0.111(9) 0.092(8) 0.081(7) 0.026(6) 0.030(6) 0.019(7)
C84 0.177(14) 0.102(9) 0.084(8) -0.006(7) 0.027(8) -0.015(9)

loop_
_atom_type_symbol
_atom_type_description
_atom_type_scat_dispersion_real
_atom_type_scat_dispersion_imag
_atom_type_scat_source
C C 0.0181 0.0091 'International Tables Vol C Tables 4.2.6.8 and 6.1.1.4'
H H 0.0000 0.0000 'International Tables Vol C Tables 4.2.6.8 and 6.1.1.4'
N N 0.0311 0.0180 'International Tables Vol C Tables 4.2.6.8 and 6.1.1.4'
O O 0.0492 0.0322 'International Tables Vol C Tables 4.2.6.8 and 6.1.1.4'
F F 0.0727 0.0534 'International Tables Vol C Tables 4.2.6.8 and 6.1.1.4'
P P 0.2955 0.4335 'International Tables Vol C Tables 4.2.6.8 and 6.1.1.4'

loop_
_geom_angle_atom_site_label_1
_geom_angle_atom_site_label_2
_geom_angle_atom_site_label_3
_geom_angle
_geom_angle_site_symmetry_3
C1 O1 C19 117.9(5) .
C21 O2 C20 115.6(7) .
C23 O3 C22 115.9(7) .
C31 O4 C24 121.3(6) .
C2 O5 C25 116.3(4) .
C26 O6 C27 112.1(5) .
C29 O7 C28 111.8(5) .
C44 O8 C30 116.3(5) .
C49 O9 C9 119.5(6) .
C51 O10 C50 131.6(8) .
C53 O11 C52 116.7(6) .
C37 O12 C54 115.1(7) .
C8 O13 C55 116.0(5) .
C56 O14 C57 114.3(6) .
C58 O15 C59 117.0(11) .
C38 O16 C60 116.9(6) .
C62 O17 C61 117.9(7) .
C68 N1 C69 117.3(6) .
C68 N1 H1A 108.0 .
C69 N1 H1A 108.0 .
C68 N1 H1B 108.0 .
C69 N1 H1B 108.0 .
H1A N1 H1B 107.2 .
C74 N2 C75 114.5(5) .
C74 N2 H2A 108.6 .
C75 N2 H2A 108.6 .
C74 N2 H2B 108.6 .
C75 N2 H2B 108.6 .
H2A N2 H2B 107.6 .
O1 C1 C14 126.5(5) .
O1 C1 C2 114.2(5) .
C14 C1 C2 119.3(5) .
O5 C2 C3 125.3(5) .
O5 C2 C1 114.2(5) .
C3 C2 C1 120.5(5) .
C2 C3 C4 120.3(5) .
C2 C3 H3A 119.8 .
C4 C3 H3A 119.8 .
C3 C4 C13 119.5(5) .
C3 C4 C5 126.0(6) .
C13 C4 C5 114.5(5) .
C4 C5 C6 105.7(5) .
C4 C5 C17 114.1(5) .
C6 C5 C17 114.0(6) .
C4 C5 C15 105.7(5) .
C6 C5 C15 105.5(5) .
C17 C5 C15 111.1(5) .
C7 C6 C11 120.4(6) .
C7 C6 C5 125.6(6) .
C11 C6 C5 114.0(6) .
C8 C7 C6 120.4(6) .
C8 C7 H7A 119.8 .
C6 C7 H7A 119.8 .
C7 C8 O13 123.8(6) .
C7 C8 C9 119.2(6) .
O13 C8 C9 117.0(5) .
O9 C9 C8 118.0(6) .
O9 C9 C10 121.2(6) .
C8 C9 C10 120.8(6) .
C11 C10 C9 119.6(6) .
C11 C10 H10A 120.2 .
C9 C10 H10A 120.2 .
C10 C11 C6 119.6(6) .
C10 C11 C12 125.8(6) .
C6 C11 C12 114.6(5) .
C18 C12 C11 114.3(5) .
C18 C12 C13 114.6(6) .
C11 C12 C13 105.6(5) .
C18 C12 C16 111.2(5) .
C11 C12 C16 105.2(5) .
C13 C12 C16 105.0(5) .
C14 C13 C4 120.3(5) .
C14 C13 C12 125.8(6) .
C4 C13 C12 113.9(5) .
C1 C14 C13 120.0(5) .
C1 C14 H14A 120.0 .
C13 C14 H14A 120.0 .
C16 C15 C5 111.3(5) .
C16 C15 H15A 109.4 .
C5 C15 H15A 109.4 .
C16 C15 H15B 109.4 .
C5 C15 H15B 109.4 .
H15A C15 H15B 108.0 .
C15 C16 C12 111.0(5) .
C15 C16 H16A 109.4 .
C12 C16 H16A 109.4 .
C15 C16 H16B 109.4 .
C12 C16 H16B 109.4 .
H16A C16 H16B 108.0 .
C5 C17 H17A 109.5 .
C5 C17 H17B 109.5 .
H17A C17 H17B 109.5 .
C5 C17 H17C 109.5 .
H17A C17 H17C 109.5 .
H17B C17 H17C 109.5 .
C12 C18 H18A 109.5 .
C12 C18 H18B 109.5 .
H18A C18 H18B 109.5 .
C12 C18 H18C 109.5 .
H18A C18 H18C 109.5 .
H18B C18 H18C 109.5 .
O1 C19 C20 107.4(6) .
O1 C19 H19A 110.2 .
C20 C19 H19A 110.2 .
O1 C19 H19B 110.2 .
C20 C19 H19B 110.2 .
H19A C19 H19B 108.5 .
O2 C20 C19 112.2(7) .
O2 C20 H20A 109.2 .
C19 C20 H20A 109.2 .
O2 C20 H20B 109.2 .
C19 C20 H20B 109.2 .
H20A C20 H20B 107.9 .
O2 C21 C22 111.3(11) .
O2 C21 H21A 109.4 .
C22 C21 H21A 109.4 .
O2 C21 H21B 109.4 .
C22 C21 H21B 109.4 .
H21A C21 H21B 108.0 .
C21 C22 O3 111.1(8) .
C21 C22 H22A 109.4 .
O3 C22 H22A 109.4 .
C21 C22 H22B 109.4 .
O3 C22 H22B 109.4 .
H22A C22 H22B 108.0 .
O3 C23 C24 112.9(7) .
O3 C23 H23A 109.0 .
C24 C23 H23A 109.0 .
O3 C23 H23B 109.0 .
C24 C23 H23B 109.0 .
H23A C23 H23B 107.8 .
O4 C24 C23 109.1(9) .
O4 C24 H24A 109.9 .
C23 C24 H24A 109.9 .
O4 C24 H24B 109.8 .
C23 C24 H24B 109.8 .
H24A C24 H24B 108.3 .
O5 C25 C26 106.8(5) .
O5 C25 H25A 110.4 .
C26 C25 H25A 110.4 .
O5 C25 H25B 110.4 .
C26 C25 H25B 110.4 .
H25A C25 H25B 108.6 .
O6 C26 C25 109.2(5) .
O6 C26 H26A 109.8 .
C25 C26 H26A 109.8 .
O6 C26 H26B 109.8 .
C25 C26 H26B 109.8 .
H26A C26 H26B 108.3 .
O6 C27 C28 109.5(5) .
O6 C27 H27A 109.8 .
C28 C27 H27A 109.8 .
O6 C27 H27B 109.8 .
C28 C27 H27B 109.8 .
H27A C27 H27B 108.2 .
O7 C28 C27 110.1(6) .
O7 C28 H28A 109.6 .
C27 C28 H28A 109.6 .
O7 C28 H28B 109.6 .
C27 C28 H28B 109.6 .
H28A C28 H28B 108.2 .
O7 C29 C30 108.4(5) .
O7 C29 H29A 110.0 .
C30 C29 H29A 110.0 .
O7 C29 H29B 110.0 .
C30 C29 H29B 110.0 .
H29A C29 H29B 108.4 .
O8 C30 C29 107.1(5) .
O8 C30 H30A 110.3 .
C29 C30 H30A 110.3 .
O8 C30 H30B 110.3 .
C29 C30 H30B 110.3 .
H30A C30 H30B 108.5 .
C32 C31 O4 124.3(6) .
C32 C31 C44 120.1(6) .
O4 C31 C44 115.5(6) .
C33 C32 C31 119.5(6) .
C33 C32 H32A 120.2 .
C31 C32 H32A 120.2 .
C32 C33 C42 120.3(6) .
C32 C33 C34 125.7(6) .
C42 C33 C34 113.9(6) .
C47 C34 C35 115.7(7) .
C47 C34 C33 114.4(6) .
C35 C34 C33 105.5(5) .
C47 C34 C45 110.0(6) .
C35 C34 C45 104.9(6) .
C33 C34 C45 105.5(6) .
C36 C35 C40 119.9(7) .
C36 C35 C34 125.4(7) .
C40 C35 C34 114.7(6) .
C37 C36 C35 120.2(7) .
C37 C36 H36A 119.9 .
C35 C36 H36A 119.9 .
C36 C37 C38 119.6(7) .
C36 C37 O12 125.4(7) .
C38 C37 O12 115.0(7) .
O16 C38 C37 116.9(7) .
O16 C38 C39 122.1(7) .
C37 C38 C39 121.1(7) .
C40 C39 C38 118.2(7) .
C40 C39 H39A 120.9 .
C38 C39 H39A 120.9 .
C35 C40 C39 121.0(7) .
C35 C40 C41 114.7(6) .
C39 C40 C41 124.3(7) .
C48 C41 C42 113.8(6) .
C48 C41 C40 115.1(6) .
C42 C41 C40 104.4(5) .
C48 C41 C46 111.5(6) .
C42 C41 C46 105.9(6) .
C40 C41 C46 105.2(6) .
C43 C42 C33 120.3(6) .
C43 C42 C41 124.8(6) .
C33 C42 C41 114.9(6) .
C44 C43 C42 119.2(6) .
C44 C43 H43A 120.4 .
C42 C43 H43A 120.4 .
O8 C44 C43 125.0(6) .
O8 C44 C31 114.6(6) .
C43 C44 C31 120.5(6) .
C46 C45 C34 111.0(6) .
C46 C45 H45A 109.4 .
C34 C45 H45A 109.4 .
C46 C45 H45B 109.4 .
C34 C45 H45B 109.4 .
H45A C45 H45B 108.0 .
C45 C46 C41 111.4(6) .
C45 C46 H46A 109.3 .
C41 C46 H46A 109.3 .
C45 C46 H46B 109.4 .
C41 C46 H46B 109.3 .
H46A C46 H46B 108.0 .
C34 C47 H47A 109.5 .
C34 C47 H47B 109.5 .
H47A C47 H47B 109.5 .
C34 C47 H47C 109.5 .
H47A C47 H47C 109.5 .
H47B C47 H47C 109.5 .
C41 C48 H48A 109.5 .
C41 C48 H48B 109.5 .
H48A C48 H48B 109.5 .
C41 C48 H48C 109.5 .
H48A C48 H48C 109.5 .
H48B C48 H48C 109.5 .
C50 C49 O9 121.1(8) .
C50 C49 H49A 107.1 .
O9 C49 H49A 107.1 .
C50 C49 H49B 107.1 .
O9 C49 H49B 107.1 .
H49A C49 H49B 106.8 .
O10 C50 C49 126.7(8) .
O10 C50 H50A 105.7 .
C49 C50 H50A 105.6 .
O10 C50 H50B 105.6 .
C49 C50 H50B 105.6 .
H50A C50 H50B 106.1 .
O10 C51 C52 128.1(8) .
O10 C51 H51A 105.3 .
C52 C51 H51A 105.3 .
O10 C51 H51B 105.3 .
C52 C51 H51B 105.3 .
H51A C51 H51B 106.0 .
C51 C52 O11 117.1(7) .
C51 C52 H52A 108.0 .
O11 C52 H52A 108.0 .
C51 C52 H52B 108.0 .
O11 C52 H52B 108.0 .
H52A C52 H52B 107.3 .
O11 C53 C54 111.6(7) .
O11 C53 H53A 109.3 .
C54 C53 H53A 109.3 .
O11 C53 H53B 109.3 .
C54 C53 H53B 109.3 .
H53A C53 H53B 108.0 .
O12 C54 C53 107.4(9) .
O12 C54 H54A 110.2 .
C53 C54 H54A 110.2 .
O12 C54 H54B 110.2 .
C53 C54 H54B 110.2 .
H54A C54 H54B 108.5 .
O13 C55 C56 108.7(6) .
O13 C55 H55A 109.9 .
C56 C55 H55A 109.9 .
O13 C55 H55B 109.9 .
C56 C55 H55B 109.9 .
H55A C55 H55B 108.3 .
O14 C56 C55 112.1(7) .
O14 C56 H56A 109.2 .
C55 C56 H56A 109.2 .
O14 C56 H56B 109.2 .
C55 C56 H56B 109.2 .
H56A C56 H56B 107.9 .
O14 C57 C58 106.3(8) .
O14 C57 H57A 110.5 .
C58 C57 H57A 110.5 .
O14 C57 H57B 110.5 .
C58 C57 H57B 110.5 .
H57A C57 H57B 108.7 .
O15 C58 C57 114.7(9) .
O15 C58 H58A 108.6 .
C57 C58 H58A 108.6 .
O15 C58 H58B 108.6 .
C57 C58 H58B 108.6 .
H58A C58 H58B 107.6 .
O15 C59 C60 110.9(11) .
O15 C59 H59A 109.5 .
C60 C59 H59A 109.5 .
O15 C59 H59B 109.5 .
C60 C59 H59B 109.5 .
H59A C59 H59B 108.1 .
O16 C60 C59 108.5(9) .
O16 C60 H60A 110.0 .
C59 C60 H60A 110.0 .
O16 C60 H60B 110.0 .
C59 C60 H60B 110.0 .
H60A C60 H60B 108.4 .
O17 C61 H61A 109.5 .
O17 C61 H61B 109.5 .
H61A C61 H61B 109.5 .
O17 C61 H61C 109.5 .
H61A C61 H61C 109.5 .
H61B C61 H61C 109.5 .
O17 C62 C67 125.8(6) .
O17 C62 C63 115.4(7) .
C67 C62 C63 118.8(7) .
C64 C63 C62 120.0(7) .
C64 C63 H63A 120.0 .
C62 C63 H63A 120.0 .
C63 C64 C65 121.8(7) .
C63 C64 H64A 119.1 .
C65 C64 H64A 119.1 .
C66 C65 C64 117.4(6) .
C66 C65 C68 120.7(6) .
C64 C65 C68 121.8(6) .
C67 C66 C65 121.5(6) .
C67 C66 H66A 119.2 .
C65 C66 H66A 119.2 .
C62 C67 C66 120.4(6) .
C62 C67 H67A 119.8 .
C66 C67 H67A 119.8 .
N1 C68 C65 114.9(6) .
N1 C68 H68A 108.5 .
C65 C68 H68A 108.5 .
N1 C68 H68B 108.5 .
C65 C68 H68B 108.5 .
H68A C68 H68B 107.5 .
C70 C69 N1 107.1(9) .
C70 C69 H69A 110.3 .
N1 C69 H69A 110.3 .
C70 C69 H69B 110.3 .
N1 C69 H69B 110.3 .
H69A C69 H69B 108.5 .
C69 C70 C71 105.3(9) .
C69 C70 H70A 110.7 .
C71 C70 H70A 110.7 .
C69 C70 H70B 110.7 .
C71 C70 H70B 110.7 .
H70A C70 H70B 108.8 .
C72 C71 C70 111.6(8) .
C72 C71 H71A 109.3 .
C70 C71 H71A 109.3 .
C72 C71 H71B 109.3 .
C70 C71 H71B 109.3 .
H71A C71 H71B 108.0 .
C71 C72 C73 113.7(8) .
C71 C72 H72A 108.8 .
C73 C72 H72A 108.8 .
C71 C72 H72B 108.8 .
C73 C72 H72B 108.8 .
H72A C72 H72B 107.7 .
C74 C73 C72 109.0(7) .
C74 C73 H73A 109.9 .
C72 C73 H73A 109.9 .
C74 C73 H73B 109.9 .
C72 C73 H73B 109.9 .
H73A C73 H73B 108.3 .
N2 C74 C73 111.5(5) .
N2 C74 H74A 109.3 .
C73 C74 H74A 109.3 .
N2 C74 H74B 109.3 .
C73 C74 H74B 109.3 .
H74A C74 H74B 108.0 .
C76 C75 N2 108.9(8) .
C82 O18 C79 123.9(12) .
C77 C76 C81 120.0 .
C77 C76 C75 117.6(8) .
C81 C76 C75 122.2(8) .
C78 C77 C76 120.0 .
C78 C77 H77A 120.0 .
C76 C77 H77A 120.0 .
C77 C78 C79 120.0 .
C77 C78 H78A 120.0 .
C79 C78 H78A 120.0 .
O18 C79 C78 115.5(10) .
O18 C79 C80 124.4(10) .
C78 C79 C80 120.0 .
C81 C80 C79 120.0 .
C81 C80 H80A 120.0 .
C79 C80 H80A 120.0 .
C80 C81 C76 120.0 .
C80 C81 H81A 120.0 .
C76 C81 H81A 120.0 .
O18 C82 H82A 109.5 .
O18 C82 H82B 109.5 .
H82A C82 H82B 109.5 .
O18 C82 H82C 109.5 .
H82A C82 H82C 109.5 .
H82B C82 H82C 109.5 .
C77' C76' C81' 120.0 .
C78' C77' C76' 120.0 .
C78' C77' H77B 120.0 .
C76' C77' H77B 120.0 .
C77' C78' C79' 120.0 .
C77' C78' H78B 120.0 .
C79' C78' H78B 120.0 .
O18' C79' C80' 122.0(17) .
O18' C79' C78' 118.0(17) .
C80' C79' C78' 120.0 .
C81' C80' C79' 120.0 .
C81' C80' H80B 120.0 .
C79' C80' H80B 120.0 .
C80' C81' C76' 120.0 .
C80' C81' H81B 120.0 .
C76' C81' H81B 120.0 .
F2 P1 F3 90.6(5) .
F2 P1 F5 89.5(5) .
F3 P1 F5 177.9(6) .
F2 P1 F6 91.3(5) .
F3 P1 F6 89.3(5) .
F5 P1 F6 88.6(6) .
F2 P1 F4 90.3(6) .
F3 P1 F4 90.6(6) .
F5 P1 F4 91.5(6) .
F6 P1 F4 178.3(6) .
F2 P1 F1 179.1(5) .
F3 P1 F1 90.1(5) .
F5 P1 F1 89.9(5) .
F6 P1 F1 89.4(5) .
F4 P1 F1 89.0(5) .
F8 P2 F11 90.5(6) .
F8 P2 F9 91.5(7) .
F11 P2 F9 168.2(9) .
F8 P2 F12 106.7(9) .
F11 P2 F12 96.2(8) .
F9 P2 F12 72.1(7) .
F8 P2 F10 101.6(8) .
F11 P2 F10 107.9(8) .
F9 P2 F10 83.1(7) .
F12 P2 F10 142.4(8) .
F8 P2 F7 170.2(7) .
F11 P2 F7 82.4(5) .
F9 P2 F7 96.8(6) .
F12 P2 F7 81.0(6) .
F10 P2 F7 74.4(6) .
F11' P2' F12' 85.1(12) .
F11' P2' F9' 168.6(13) .
F12' P2' F9' 91.2(12) .
F11' P2' F8' 89.2(11) .
F12' P2' F8' 92.1(12) .
F9' P2' F8' 101.7(12) .
F11' P2' F7' 88.1(11) .
F12' P2' F7' 89.0(12) .
F9' P2' F7' 81.1(11) .
F8' P2' F7' 177.0(14) .
F11' P2' F10' 93.7(12) .
F12' P2' F10' 175.4(14) .
F9' P2' F10' 89.1(11) .
F8' P2' F10' 92.4(12) .
F7' P2' F10' 86.4(11) .
P2' F8' F10' 120.1(16) 3_677
P2' F10' F8' 145.5(18) 3_677
N5 C83 C84 178(2) .
C83 C84 H84A 109.5 .
C83 C84 H84B 109.5 .
H84A C84 H84B 109.5 .
C83 C84 H84C 109.5 .
H84A C84 H84C 109.5 .
H84B C84 H84C 109.5 .

loop_
_geom_bond_atom_site_label_1
_geom_bond_atom_site_label_2
_geom_bond_distance
_geom_bond_site_symmetry_2
O1 C1 1.365(7) .
O1 C19 1.429(7) .
O2 C21 1.319(12) .
O2 C20 1.404(13) .
O3 C23 1.350(10) .
O3 C22 1.459(10) .
O4 C31 1.387(8) .
O4 C24 1.403(10) .
O5 C2 1.368(7) .
O5 C25 1.427(7) .
O6 C26 1.429(8) .
O6 C27 1.438(8) .
O7 C29 1.417(8) .
O7 C28 1.428(8) .
O8 C44 1.371(8) .
O8 C30 1.433(7) .
O9 C49 1.372(10) .
O9 C9 1.380(7) .
O10 C51 1.279(10) .
O10 C50 1.289(11) .
O11 C53 1.355(10) .
O11 C52 1.395(10) .
O12 C37 1.393(8) .
O12 C54 1.450(11) .
O13 C8 1.383(8) .
O13 C55 1.458(8) .
O14 C56 1.379(11) .
O14 C57 1.454(10) .
O15 C58 1.276(11) .
O15 C59 1.365(14) .
O16 C38 1.385(9) .
O16 C60 1.447(11) .
O17 C62 1.362(9) .
O17 C61 1.414(9) .
N1 C68 1.487(10) .
N1 C69 1.491(11) .
N1 H1A 0.9200 .
N1 H1B 0.9200 .
N2 C74 1.491(8) .
N2 C75 1.498(8) .
N2 H2A 0.9200 .
N2 H2B 0.9200 .
C1 C14 1.388(8) .
C1 C2 1.409(8) .
C2 C3 1.381(8) .
C3 C4 1.389(8) .
C3 H3A 0.9500 .
C4 C13 1.402(8) .
C4 C5 1.515(8) .
C5 C6 1.520(8) .
C5 C17 1.524(9) .
C5 C15 1.561(9) .
C6 C7 1.395(9) .
C6 C11 1.396(9) .
C7 C8 1.380(9) .
C7 H7A 0.9500 .
C8 C9 1.398(10) .
C9 C10 1.399(9) .
C10 C11 1.390(8) .
C10 H10A 0.9500 .
C11 C12 1.526(9) .
C12 C18 1.517(10) .
C12 C13 1.527(8) .
C12 C16 1.573(9) .
C13 C14 1.397(9) .
C14 H14A 0.9500 .
C15 C16 1.520(10) .
C15 H15A 0.9900 .
C15 H15B 0.9900 .
C16 H16A 0.9900 .
C16 H16B 0.9900 .
C17 H17A 0.9800 .
C17 H17B 0.9800 .
C17 H17C 0.9800 .
C18 H18A 0.9800 .
C18 H18B 0.9800 .
C18 H18C 0.9800 .
C19 C20 1.486(11) .
C19 H19A 0.9900 .
C19 H19B 0.9900 .
C20 H20A 0.9900 .
C20 H20B 0.9900 .
C21 C22 1.415(14) .
C21 H21A 0.9900 .
C21 H21B 0.9900 .
C22 H22A 0.9900 .
C22 H22B 0.9900 .
C23 C24 1.461(11) .
C23 H23A 0.9900 .
C23 H23B 0.9900 .
C24 H24A 0.9900 .
C24 H24B 0.9900 .
C25 C26 1.502(8) .
C25 H25A 0.9900 .
C25 H25B 0.9900 .
C26 H26A 0.9900 .
C26 H26B 0.9900 .
C27 C28 1.506(10) .
C27 H27A 0.9900 .
C27 H27B 0.9900 .
C28 H28A 0.9900 .
C28 H28B 0.9900 .
C29 C30 1.503(10) .
C29 H29A 0.9900 .
C29 H29B 0.9900 .
C30 H30A 0.9900 .
C30 H30B 0.9900 .
C31 C32 1.383(10) .
C31 C44 1.404(9) .
C32 C33 1.380(10) .
C32 H32A 0.9500 .
C33 C42 1.401(9) .
C33 C34 1.532(9) .
C34 C47 1.515(10) .
C34 C35 1.521(10) .
C34 C45 1.575(9) .
C35 C36 1.383(10) .
C35 C40 1.385(10) .
C36 C37 1.381(11) .
C36 H36A 0.9500 .
C37 C38 1.386(11) .
C38 C39 1.398(10) .
C39 C40 1.386(10) .
C39 H39A 0.9500 .
C40 C41 1.535(9) .
C41 C48 1.512(10) .
C41 C42 1.519(9) .
C41 C46 1.564(9) .
C42 C43 1.387(9) .
C43 C44 1.379(9) .
C43 H43A 0.9500 .
C45 C46 1.527(11) .
C45 H45A 0.9900 .
C45 H45B 0.9900 .
C46 H46A 0.9900 .
C46 H46B 0.9900 .
C47 H47A 0.9800 .
C47 H47B 0.9800 .
C47 H47C 0.9800 .
C48 H48A 0.9800 .
C48 H48B 0.9800 .
C48 H48C 0.9800 .
C49 C50 1.343(12) .
C49 H49A 0.9900 .
C49 H49B 0.9900 .
C50 H50A 0.9900 .
C50 H50B 0.9900 .
C51 C52 1.366(13) .
C51 H51A 0.9900 .
C51 H51B 0.9900 .
C52 H52A 0.9900 .
C52 H52B 0.9900 .
C53 C54 1.500(13) .
C53 H53A 0.9900 .
C53 H53B 0.9900 .
C54 H54A 0.9900 .
C54 H54B 0.9900 .
C55 C56 1.504(11) .
C55 H55A 0.9900 .
C55 H55B 0.9900 .
C56 H56A 0.9900 .
C56 H56B 0.9900 .
C57 C58 1.521(14) .
C57 H57A 0.9900 .
C57 H57B 0.9900 .
C58 H58A 0.9900 .
C58 H58B 0.9900 .
C59 C60 1.451(14) .
C59 H59A 0.9900 .
C59 H59B 0.9900 .
C60 H60A 0.9900 .
C60 H60B 0.9900 .
C61 H61A 0.9800 .
C61 H61B 0.9800 .
C61 H61C 0.9800 .
C62 C67 1.370(10) .
C62 C63 1.394(10) .
C63 C64 1.366(10) .
C63 H63A 0.9500 .
C64 C65 1.383(9) .
C64 H64A 0.9500 .
C65 C66 1.380(9) .
C65 C68 1.510(9) .
C66 C67 1.380(10) .
C66 H66A 0.9500 .
C67 H67A 0.9500 .
C68 H68A 0.9900 .
C68 H68B 0.9900 .
C69 C70 1.406(14) .
C69 H69A 0.9900 .
C69 H69B 0.9900 .
C70 C71 1.697(14) .
C70 H70A 0.9900 .
C70 H70B 0.9900 .
C71 C72 1.507(13) .
C71 H71A 0.9900 .
C71 H71B 0.9900 .
C72 C73 1.546(11) .
C72 H72A 0.9900 .
C72 H72B 0.9900 .
C73 C74 1.495(10) .
C73 H73A 0.9900 .
C73 H73B 0.9900 .
C74 H74A 0.9900 .
C74 H74B 0.9900 .
C75 C76 1.470(10) .
O18 C82 1.313(15) .
O18 C79 1.365(12) .
C76 C77 1.3900 .
C76 C81 1.3900 .
C77 C78 1.3900 .
C77 H77A 0.9500 .
C78 C79 1.3900 .
C78 H78A 0.9500 .
C79 C80 1.3900 .
C80 C81 1.3900 .
C80 H80A 0.9500 .
C81 H81A 0.9500 .
C82 H82A 0.9800 .
C82 H82B 0.9800 .
C82 H82C 0.9800 .
O18' C79' 1.35(2) .
C76' C77' 1.3900 .
C76' C81' 1.3900 .
C77' C78' 1.3900 .
C77' H77B 0.9500 .
C78' C79' 1.3900 .
C78' H78B 0.9500 .
C79' C80' 1.3900 .
C80' C81' 1.3900 .
C80' H80B 0.9500 .
C81' H81B 0.9500 .
P1 F2 1.537(8) .
P1 F3 1.548(8) .
P1 F5 1.552(8) .
P1 F6 1.555(8) .
P1 F4 1.572(9) .
P1 F1 1.578(7) .
P2 F8 1.439(10) .
P2 F11 1.459(8) .
P2 F9 1.521(9) .
P2 F12 1.527(12) .
P2 F10 1.540(12) .
P2 F7 1.603(9) .
P2' F11' 1.462(14) .
P2' F12' 1.476(15) .
P2' F9' 1.499(14) .
P2' F8' 1.502(14) .
P2' F7' 1.564(15) .
P2' F10' 1.567(15) .
F8' F10' 1.64(3) 3_677
F10' F8' 1.64(3) 3_677
N5 C83 1.135(17) .
C83 C84 1.342(17) .
C84 H84A 0.9800 .
C84 H84B 0.9800 .
C84 H84C 0.9800 .
